data_1551355
loop_
_publ_author_name
'Pauline Adler'
'Christopher J. Teskey'
'Daniel Kaiser'
'Marion Holy'
'Harald H. Sitte'
'Nuno Maulide'

_publ_section_title
;
 Alpha-Fluorination of carbonyls with nucleophilic fluorine
;
_journal_name_full 'Nature Chemistry'
_journal_page_first 329
_journal_page_last 334
_journal_paper_doi 10.1038/s41557-019-0215-z
_journal_volume 11
_journal_year 2019
_chemical_absolute_configuration syn
_chemical_formula_moiety 'C20 H21 F2 N2 O, C18 H13 O8'
_chemical_formula_sum 'C38 H34 F2 N2 O9'
_chemical_formula_weight 700.67
_chemical_name_systematic
;      
(S)-3-((S)-5-cyano-1-(4-fluorophenyl)-1,3-dihydroisobenzofuran-1-yl)-2-fluoro-
N,N-dimethylpropan-1-aminium (2R,3R)-2,3-bis(benzoyloxy)-3-carboxypropanoate
;
_space_group_crystal_system monoclinic
_space_group_IT_number 4
_space_group_name_Hall 'P 2yb'
_space_group_name_H-M_alt 'P 1 21 1'
_symmetry_cell_setting monoclinic
_symmetry_Int_Tables_number 4
_symmetry_space_group_name_H-M 'P 1 21 1'
_atom_sites_solution_hydrogens geom
_atom_sites_solution_primary direct
_cell_angle_alpha 90
_cell_angle_beta 91.545(2)
_cell_angle_gamma 90
_cell_formula_units_Z 4
_cell_length_a 7.4858(4)
_cell_length_b 21.3740(12)
_cell_length_c 21.5083(13)
_cell_measurement_reflns_used 9847
_cell_measurement_temperature 100.0
_cell_measurement_theta_max 29.925
_cell_measurement_theta_min 2.686
_cell_volume 3440.1(3)
_computing_cell_refinement 'SAINT V8.38A (?, 2016)'
_computing_data_collection APEX3
_computing_data_reduction 'SAINT V8.38A (?, 2016)'
_computing_molecular_graphics 'Olex2 (Dolomanov et al., 2009)'
_computing_publication_material 'Olex2 (Dolomanov et al., 2009)'
_computing_structure_refinement 'XL (Sheldrick, 2008)'
_computing_structure_solution 'ShelXS (Sheldrick, 2008)'
_diffrn_ambient_temperature 100.0
_diffrn_measured_fraction_theta_full 0.999
_diffrn_measured_fraction_theta_max 0.999
_diffrn_measurement_device_type 'Bruker D8 Venture'
_diffrn_measurement_method '\f and \w scans'
_diffrn_radiation_probe x-ray
_diffrn_radiation_type MoK\a
_diffrn_radiation_wavelength 0.71073
_diffrn_reflns_av_R_equivalents 0.1095
_diffrn_reflns_av_unetI/netI 0.0671
_diffrn_reflns_Laue_measured_fraction_full 0.999
_diffrn_reflns_Laue_measured_fraction_max 0.999
_diffrn_reflns_limit_h_max 10
_diffrn_reflns_limit_h_min -10
_diffrn_reflns_limit_k_max 30
_diffrn_reflns_limit_k_min -30
_diffrn_reflns_limit_l_max 30
_diffrn_reflns_limit_l_min -30
_diffrn_reflns_number 158993
_diffrn_reflns_point_group_measured_fraction_full 0.999
_diffrn_reflns_point_group_measured_fraction_max 0.999
_diffrn_reflns_theta_full 25.242
_diffrn_reflns_theta_max 30.034
_diffrn_reflns_theta_min 2.121
_diffrn_source 'sealed X-ray tube'
_diffrn_source_type 'INCOATEC microfocus'
_diffrn_standards_number 0
_exptl_absorpt_coefficient_mu 0.104
_exptl_absorpt_correction_T_max 0.8879
_exptl_absorpt_correction_T_min 0.8400
_exptl_absorpt_correction_type multi-scan
_exptl_absorpt_process_details
;
SADABS-2016/2 (Bruker,2016/2) was used for absorption correction. 
wR2(int) was 0.0762 before and 0.0574 after correction. 
The Ratio of minimum to maximum transmission is 0.9461. 
The \l/2 correction factor is Not present.
;
_exptl_crystal_colour 'clear colourless'
_exptl_crystal_colour_lustre clear
_exptl_crystal_colour_primary colourless
_exptl_crystal_density_diffrn 1.353
_exptl_crystal_description plate
_exptl_crystal_F_000 1464
_exptl_crystal_size_max 0.08
_exptl_crystal_size_mid 0.07
_exptl_crystal_size_min 0.015
_refine_diff_density_max 0.481
_refine_diff_density_min -0.373
_refine_diff_density_rms 0.082
_refine_ls_abs_structure_details
;
 Flack x determined using 5593 quotients [(I+)-(I-)]/[(I+)+(I-)]
 (Parsons, Flack and Wagner, Acta Cryst. B69 (2013) 249-259).
;
_refine_ls_abs_structure_Flack 0.1(3)
_refine_ls_extinction_coef .
_refine_ls_extinction_method none
_refine_ls_goodness_of_fit_ref 1.071
_refine_ls_hydrogen_treatment constr
_refine_ls_matrix_type full
_refine_ls_number_parameters 929
_refine_ls_number_reflns 20145
_refine_ls_number_restraints 7
_refine_ls_restrained_S_all 1.076
_refine_ls_R_factor_all 0.1032
_refine_ls_R_factor_gt 0.0809
_refine_ls_shift/su_max 0.002
_refine_ls_shift/su_mean 0.000
_refine_ls_structure_factor_coef Fsqd
_refine_ls_weighting_details 'w=1/[\s^2^(Fo^2^)+(0.0561P)^2^+6.7272P] where P=(Fo^2^+2Fc^2^)/3'
_refine_ls_weighting_scheme calc
_refine_ls_wR_factor_gt 0.1755
_refine_ls_wR_factor_ref 0.1895
_reflns_Friedel_coverage 0.951
_reflns_Friedel_fraction_full 0.999
_reflns_Friedel_fraction_max 0.999
_reflns_number_gt 16076
_reflns_number_total 20145
_reflns_threshold_expression 'I > 2\s(I)'
_cod_data_source_file 41557_2019_215_MOESM271_ESM.cif
_cod_data_source_block paad991_p21
_cod_original_sg_symbol_H-M 'P 21'
_cod_database_code 1551355
_shelx_space_group_comment
;
The symmetry employed for this shelxl refinement is uniquely defined
by the following loop, which should always be used as a source of
symmetry information in preference to the above space-group names.
They are only intended as comments.
;
_shelx_estimated_absorpt_t_max 0.998
_shelx_estimated_absorpt_t_min 0.992

loop_
_space_group_symop_operation_xyz
'x, y, z'
'-x, y+1/2, -z'

loop_
_atom_site_label
_atom_site_type_symbol
_atom_site_fract_x
_atom_site_fract_y
_atom_site_fract_z
_atom_site_U_iso_or_equiv
_atom_site_adp_type
_atom_site_occupancy
_atom_site_site_symmetry_order
_atom_site_calc_flag
_atom_site_refinement_flags_posn
_atom_site_refinement_flags_adp
_atom_site_refinement_flags_occupancy
_atom_site_disorder_assembly
_atom_site_disorder_group
F1A F 0.0283(4) 0.58375(19) 0.91118(15) 0.0341(8) Uani 1 1 d . . . . .
F2A F 0.9442(5) 0.36625(19) 0.83396(18) 0.0397(9) Uani 1 1 d . . . . .
O1A O 0.5161(5) 0.61097(16) 0.88756(16) 0.0185(7) Uani 1 1 d . . . . .
N1A N -0.1762(5) 0.6329(2) 0.8141(2) 0.0198(8) Uani 1 1 d . . . . .
H1A H -0.243775 0.610868 0.847095 0.024 Uiso 1 1 calc R . . . .
N2A N 0.2739(8) 0.5556(3) 1.2017(2) 0.0365(12) Uani 1 1 d . . . . .
C1A C 0.4317(6) 0.5497(2) 0.8911(2) 0.0165(9) Uani 1 1 d . . . . .
C2A C 0.2669(6) 0.5481(2) 0.8470(2) 0.0194(9) Uani 1 1 d . . . . .
H2AA H 0.308099 0.551972 0.803808 0.023 Uiso 1 1 calc R . . . .
H2AB H 0.209433 0.506635 0.850759 0.023 Uiso 1 1 calc R . . . .
C3A C 0.1270(6) 0.5976(3) 0.8571(2) 0.0214(10) Uani 1 1 d . . . . .
H3A H 0.184007 0.639817 0.861014 0.026 Uiso 1 1 calc R . . . .
C4A C -0.0094(6) 0.5971(3) 0.8033(2) 0.0208(10) Uani 1 1 d . . . . .
H4AA H 0.047730 0.614300 0.766064 0.025 Uiso 1 1 calc R . . . .
H4AB H -0.041973 0.553075 0.794122 0.025 Uiso 1 1 calc R . . . .
C5A C -0.1425(7) 0.6988(3) 0.8354(3) 0.0293(12) Uani 1 1 d . . . . .
H5AA H -0.086124 0.698266 0.877076 0.044 Uiso 1 1 calc GR . . . .
H5AB H -0.256193 0.721446 0.836692 0.044 Uiso 1 1 calc GR . . . .
H5AC H -0.063270 0.719692 0.806441 0.044 Uiso 1 1 calc GR . . . .
C6A C -0.2900(7) 0.6330(3) 0.7555(3) 0.0252(11) Uani 1 1 d . . . . .
H6AA H -0.230208 0.657188 0.723382 0.038 Uiso 1 1 calc GR . . . .
H6AB H -0.406039 0.652076 0.763780 0.038 Uiso 1 1 calc GR . . . .
H6AC H -0.307880 0.589942 0.741095 0.038 Uiso 1 1 calc GR . . . .
C7A C 0.5039(7) 0.6454(2) 0.9456(2) 0.0211(10) Uani 1 1 d . . . . .
H7AA H 0.425858 0.682549 0.940196 0.025 Uiso 1 1 calc R . . . .
H7AB H 0.623504 0.659297 0.960714 0.025 Uiso 1 1 calc R . . . .
C8A C 0.4243(6) 0.5993(2) 0.9901(2) 0.0159(8) Uani 1 1 d . . . . .
C9A C 0.3951(6) 0.6048(2) 1.0536(2) 0.0183(9) Uani 1 1 d . . . . .
H9A H 0.421615 0.642339 1.075587 0.022 Uiso 1 1 calc R . . . .
C10A C 0.3252(6) 0.5527(3) 1.0832(2) 0.0196(9) Uani 1 1 d . . . . .
C11A C 0.2860(7) 0.4972(2) 1.0525(2) 0.0198(9) Uani 1 1 d . . . . .
H11A H 0.240944 0.462503 1.074752 0.024 Uiso 1 1 calc R . . . .
C12A C 0.3130(6) 0.4924(2) 0.9886(2) 0.0191(9) Uani 1 1 d . . . . .
H12A H 0.284717 0.455107 0.966352 0.023 Uiso 1 1 calc R . . . .
C13A C 0.3827(6) 0.5442(2) 0.9590(2) 0.0154(9) Uani 1 1 d . . . . .
C14A C 0.2952(8) 0.5554(3) 1.1491(3) 0.0277(11) Uani 1 1 d . . . . .
C15A C 0.5696(6) 0.5005(2) 0.8736(2) 0.0178(9) Uani 1 1 d . . . . .
C16A C 0.7053(7) 0.4841(3) 0.9168(3) 0.0313(13) Uani 1 1 d . . . . .
H16A H 0.709963 0.504204 0.956183 0.038 Uiso 1 1 calc R . . . .
C17A C 0.8331(7) 0.4394(3) 0.9034(3) 0.0301(12) Uani 1 1 d . . . . .
H17A H 0.925462 0.428988 0.932705 0.036 Uiso 1 1 calc R . . . .
C18A C 0.8217(7) 0.4113(3) 0.8475(3) 0.0277(12) Uani 1 1 d . . . . .
C19A C 0.6926(8) 0.4250(3) 0.8034(3) 0.0361(14) Uani 1 1 d . . . . .
H19A H 0.690135 0.404392 0.764296 0.043 Uiso 1 1 calc R . . . .
C20A C 0.5646(7) 0.4700(3) 0.8171(3) 0.0274(12) Uani 1 1 d . . . . .
H20A H 0.473033 0.479703 0.787223 0.033 Uiso 1 1 calc R . . . .
F1B F 0.5119(6) 0.48184(17) 0.3700(2) 0.0455(10) Uani 1 1 d . . . . .
F2B F 1.4806(6) 0.4066(2) 0.5786(2) 0.0556(12) Uani 1 1 d . . . . .
O1B O 0.9966(5) 0.44945(18) 0.34675(18) 0.0261(8) Uani 1 1 d . . . . .
N2B N 0.7052(8) 0.7665(3) 0.3452(3) 0.0386(13) Uani 1 1 d . . . . .
C1B C 0.9189(7) 0.4619(3) 0.4079(2) 0.0219(10) Uani 1 1 d . . . . .
C2B C 0.7533(7) 0.4204(3) 0.4135(3) 0.0247(11) Uani 1 1 d . . . . .
H2BA H 0.792894 0.376182 0.414977 0.030 Uiso 1 1 calc R . . . .
H2BB H 0.697469 0.429763 0.453635 0.030 Uiso 1 1 calc R . . . .
C3B C 0.6108(8) 0.4268(3) 0.3619(3) 0.0281(12) Uani 1 1 d . . . . .
H3B H 0.667616 0.427087 0.320360 0.034 Uiso 1 1 calc R . . . .
C4B C 0.4808(7) 0.3740(3) 0.3656(3) 0.0291(12) Uani 1 1 d D . . . .
H4BA H 0.447797 0.369186 0.409576 0.035 Uiso 0.818(9) 1 calc R . P A 1
H4BB H 0.542844 0.335164 0.353395 0.035 Uiso 0.818(9) 1 calc R . P A 1
H4BC H 0.542394 0.337049 0.383779 0.035 Uiso 0.182(9) 1 calc R . P A 2
H4BD H 0.383795 0.385959 0.393606 0.035 Uiso 0.182(9) 1 calc R . P A 2
C5B C 0.2091(10) 0.3199(3) 0.3287(4) 0.0468(19) Uani 1 1 d D . . . .
H5BA H 0.277962 0.286610 0.309184 0.070 Uiso 0.818(9) 1 calc GR . P A 1
H5BB H 0.094574 0.325104 0.306100 0.070 Uiso 0.818(9) 1 calc GR . P A 1
H5BC H 0.187467 0.308866 0.372019 0.070 Uiso 0.818(9) 1 calc GR . P A 1
H5BD H 0.213683 0.275570 0.317363 0.070 Uiso 0.182(9) 1 calc GR . P A 2
H5BE H 0.104699 0.339467 0.308185 0.070 Uiso 0.182(9) 1 calc GR . P A 2
H5BF H 0.200082 0.323912 0.373856 0.070 Uiso 0.182(9) 1 calc GR . P A 2
C6B C 0.3458(8) 0.3973(3) 0.2602(3) 0.0347(14) Uani 1 1 d D . . . .
H6BA H 0.411133 0.437056 0.259691 0.052 Uiso 0.818(9) 1 calc GR . P A 1
H6BB H 0.231853 0.402017 0.237198 0.052 Uiso 0.818(9) 1 calc GR . P A 1
H6BC H 0.417202 0.364708 0.240704 0.052 Uiso 0.818(9) 1 calc GR . P A 1
H6BD H 0.282710 0.432230 0.279426 0.052 Uiso 0.182(9) 1 calc GR . P A 2
H6BE H 0.264566 0.375588 0.231007 0.052 Uiso 0.182(9) 1 calc GR . P A 2
H6BF H 0.448545 0.413407 0.237885 0.052 Uiso 0.182(9) 1 calc GR . P A 2
C7B C 0.9888(8) 0.5046(3) 0.3076(3) 0.0251(11) Uani 1 1 d . . . . .
H7BA H 0.914578 0.496602 0.269613 0.030 Uiso 1 1 calc R . . . .
H7BB H 1.110151 0.517006 0.295129 0.030 Uiso 1 1 calc R . . . .
C8B C 0.9072(7) 0.5542(3) 0.3463(2) 0.0212(10) Uani 1 1 d . . . . .
C9B C 0.8643(8) 0.6159(3) 0.3308(3) 0.0255(11) Uani 1 1 d . . . . .
H9B H 0.882528 0.631748 0.290237 0.031 Uiso 1 1 calc R . . . .
C10B C 0.7938(7) 0.6535(3) 0.3772(3) 0.0255(11) Uani 1 1 d . . . . .
C11B C 0.7670(7) 0.6303(3) 0.4366(3) 0.0288(12) Uani 1 1 d . . . . .
H11B H 0.722202 0.657198 0.467691 0.035 Uiso 1 1 calc R . . . .
C12B C 0.8047(7) 0.5685(3) 0.4509(3) 0.0253(11) Uani 1 1 d . . . . .
H12B H 0.785753 0.552493 0.491342 0.030 Uiso 1 1 calc R . . . .
C13B C 0.8709(7) 0.5306(3) 0.4046(3) 0.0235(11) Uani 1 1 d . . . . .
C14B C 0.7463(8) 0.7169(3) 0.3609(3) 0.0287(12) Uani 1 1 d . . . . .
C15B C 1.0656(7) 0.4462(2) 0.4565(2) 0.0220(10) Uani 1 1 d . . . . .
C16B C 1.1948(8) 0.4910(3) 0.4702(3) 0.0306(12) Uani 1 1 d . . . . .
H16B H 1.186048 0.531104 0.451390 0.037 Uiso 1 1 calc R . . . .
C17B C 1.3376(8) 0.4779(3) 0.5112(3) 0.0326(13) Uani 1 1 d . . . . .
H17B H 1.426440 0.508541 0.520466 0.039 Uiso 1 1 calc R . . . .
C18B C 1.3460(8) 0.4201(4) 0.5376(3) 0.0381(15) Uani 1 1 d . . . . .
C19B C 1.2213(9) 0.3743(4) 0.5252(4) 0.0476(19) Uani 1 1 d . . . . .
H19B H 1.231952 0.334118 0.543846 0.057 Uiso 1 1 calc R . . . .
C20B C 1.0783(9) 0.3885(3) 0.4846(3) 0.0362(14) Uani 1 1 d . . . . .
H20B H 0.988726 0.357897 0.476182 0.043 Uiso 1 1 calc R . . . .
N1B N 0.3107(7) 0.3792(3) 0.3266(3) 0.0216(11) Uani 0.818(9) 1 d D . P A 1
H1B H 0.235635 0.412700 0.345161 0.026 Uiso 0.818(9) 1 calc R . P A 1
N1Z N 0.403(3) 0.3572(11) 0.3047(12) 0.0216(11) Uani 0.182(9) 1 d D . P A 2
H1Z H 0.481736 0.325270 0.285298 0.026 Uiso 0.182(9) 1 calc R . P A 2
O2A O 0.2722(4) 0.68362(16) 0.52867(16) 0.0174(7) Uani 1 1 d . . . . .
O3A O 0.2240(6) 0.78428(19) 0.5058(2) 0.0344(10) Uani 1 1 d . . . . .
O4A O 0.2563(4) 0.59169(16) 0.61844(16) 0.0168(7) Uani 1 1 d . . . . .
O5A O 0.4023(5) 0.5444(2) 0.69781(18) 0.0276(8) Uani 1 1 d . . . . .
O6A O 0.6018(5) 0.59242(18) 0.57694(18) 0.0240(8) Uani 1 1 d . . . . .
O7A O 0.6396(5) 0.69147(18) 0.61050(19) 0.0256(8) Uani 1 1 d . . . . .
H7A H 0.741662 0.687873 0.595636 0.038 Uiso 1 1 calc GR . . . .
O8A O 0.0495(5) 0.7100(2) 0.67262(19) 0.0315(9) Uani 1 1 d . . . . .
O9A O -0.0518(5) 0.6936(2) 0.57493(18) 0.0275(9) Uani 1 1 d . . . . .
C21A C 0.2631(6) 0.6982(2) 0.5937(2) 0.0169(9) Uani 1 1 d . . . . .
H21A H 0.323410 0.739203 0.602128 0.020 Uiso 1 1 calc R . . . .
C22A C 0.3642(6) 0.6466(2) 0.6273(2) 0.0166(9) Uani 1 1 d . . . . .
H22A H 0.374363 0.656707 0.672608 0.020 Uiso 1 1 calc R . . . .
C23A C 0.2802(6) 0.5457(3) 0.6602(2) 0.0198(9) Uani 1 1 d . . . . .
C24A C 0.1317(6) 0.4998(2) 0.6559(2) 0.0189(9) Uani 1 1 d . . . . .
C25A C -0.0337(7) 0.5160(3) 0.6293(3) 0.0233(10) Uani 1 1 d . . . . .
H25A H -0.050907 0.556427 0.611735 0.028 Uiso 1 1 calc R . . . .
C26A C -0.1727(7) 0.4735(3) 0.6282(3) 0.0289(12) Uani 1 1 d . . . . .
H26A H -0.285763 0.484529 0.610387 0.035 Uiso 1 1 calc R . . . .
C27A C -0.1454(8) 0.4143(3) 0.6536(3) 0.0305(12) Uani 1 1 d . . . . .
H27A H -0.240665 0.384880 0.652975 0.037 Uiso 1 1 calc R . . . .
C28A C 0.0183(8) 0.3976(3) 0.6797(3) 0.0316(13) Uani 1 1 d . . . . .
H28A H 0.035306 0.356755 0.696186 0.038 Uiso 1 1 calc R . . . .
C29A C 0.1580(7) 0.4402(3) 0.6819(3) 0.0265(11) Uani 1 1 d . . . . .
H29A H 0.269843 0.429239 0.700797 0.032 Uiso 1 1 calc R . . . .
C30A C 0.5496(6) 0.6393(2) 0.6014(2) 0.0176(9) Uani 1 1 d . . . . .
C31A C 0.2473(7) 0.7310(2) 0.4890(3) 0.0229(10) Uani 1 1 d . . . . .
C32A C 0.2550(7) 0.7105(2) 0.4230(3) 0.0208(10) Uani 1 1 d . . . . .
C33A C 0.3215(6) 0.6522(2) 0.4069(2) 0.0212(10) Uani 1 1 d . . . . .
H33A H 0.361799 0.623922 0.438332 0.025 Uiso 1 1 calc R . . . .
C34A C 0.3289(7) 0.6353(3) 0.3446(3) 0.0247(11) Uani 1 1 d . . . . .
H34A H 0.375645 0.595719 0.333331 0.030 Uiso 1 1 calc R . . . .
C35A C 0.2680(8) 0.6764(3) 0.2989(3) 0.0277(11) Uani 1 1 d . . . . .
H35A H 0.273743 0.665146 0.256307 0.033 Uiso 1 1 calc R . . . .
C36A C 0.1985(9) 0.7340(3) 0.3157(3) 0.0320(13) Uani 1 1 d . . . . .
H36A H 0.154870 0.761628 0.284230 0.038 Uiso 1 1 calc R . . . .
C37A C 0.1917(8) 0.7516(3) 0.3770(3) 0.0289(12) Uani 1 1 d . . . . .
H37A H 0.144596 0.791263 0.387958 0.035 Uiso 1 1 calc R . . . .
C38A C 0.0705(7) 0.7011(2) 0.6154(2) 0.0207(10) Uani 1 1 d . . . . .
O2B O 0.7799(4) 0.41704(16) 0.10562(16) 0.0154(6) Uani 1 1 d . . . . .
O3B O 0.7013(5) 0.44142(18) 0.20264(18) 0.0252(8) Uani 1 1 d . . . . .
O4B O 0.7410(4) 0.32288(16) 0.01574(17) 0.0193(7) Uani 1 1 d . . . . .
O5B O 0.8627(5) 0.23695(19) -0.0262(2) 0.0321(9) Uani 1 1 d . . . . .
O6B O 1.0889(5) 0.36257(18) 0.01341(18) 0.0232(7) Uani 1 1 d . . . . .
O7B O 1.1373(4) 0.33030(19) 0.11218(18) 0.0247(8) Uani 1 1 d . . . . .
H7B H 1.241344 0.343629 0.106947 0.037 Uiso 1 1 calc GR . . . .
O8B O 0.4475(4) 0.36837(18) 0.10900(18) 0.0214(7) Uani 1 1 d . . . . .
O9B O 0.5455(5) 0.27700(18) 0.1474(2) 0.0275(9) Uani 1 1 d . . . . .
C21B C 0.7614(5) 0.3519(2) 0.1217(2) 0.0154(9) Uani 1 1 d . . . . .
H21B H 0.825864 0.343841 0.162225 0.018 Uiso 1 1 calc R . . . .
C22B C 0.8522(6) 0.3154(2) 0.0703(2) 0.0177(9) Uani 1 1 d . . . . .
H22B H 0.856423 0.270115 0.081834 0.021 Uiso 1 1 calc R . . . .
C23B C 0.7534(6) 0.2784(2) -0.0285(3) 0.0219(10) Uani 1 1 d . . . . .
C24B C 0.6144(6) 0.2880(2) -0.0783(3) 0.0206(10) Uani 1 1 d . . . . .
C25B C 0.6390(8) 0.2620(3) -0.1369(3) 0.0272(11) Uani 1 1 d . . . . .
H25B H 0.743047 0.238213 -0.145014 0.033 Uiso 1 1 calc R . . . .
C26B C 0.5089(8) 0.2714(3) -0.1834(3) 0.0292(12) Uani 1 1 d . . . . .
H26B H 0.527711 0.255942 -0.224126 0.035 Uiso 1 1 calc R . . . .
C27B C 0.3528(8) 0.3028(3) -0.1711(3) 0.0309(12) Uani 1 1 d . . . . .
H27B H 0.263819 0.307839 -0.202990 0.037 Uiso 1 1 calc R . . . .
C28B C 0.3251(8) 0.3272(3) -0.1120(3) 0.0300(12) Uani 1 1 d . . . . .
H28B H 0.217131 0.348384 -0.103327 0.036 Uiso 1 1 calc R . . . .
C29B C 0.4582(7) 0.3200(3) -0.0658(3) 0.0248(11) Uani 1 1 d . . . . .
H29B H 0.441806 0.337254 -0.025681 0.030 Uiso 1 1 calc R . . . .
C30B C 1.0409(6) 0.3386(2) 0.0610(2) 0.0187(9) Uani 1 1 d . . . . .
C31B C 0.7480(6) 0.4579(2) 0.1508(2) 0.0175(9) Uani 1 1 d . . . . .
C32B C 0.7766(6) 0.5240(2) 0.1329(2) 0.0160(9) Uani 1 1 d . . . . .
C33B C 0.8562(6) 0.5393(2) 0.0767(2) 0.0190(9) Uani 1 1 d . . . . .
H33B H 0.887025 0.507083 0.048417 0.023 Uiso 1 1 calc R . . . .
C34B C 0.8901(7) 0.6013(3) 0.0621(2) 0.0221(10) Uani 1 1 d . . . . .
H34B H 0.943941 0.611701 0.024002 0.026 Uiso 1 1 calc R . . . .
C35B C 0.8449(7) 0.6483(3) 0.1038(3) 0.0254(11) Uani 1 1 d . . . . .
H35B H 0.869189 0.690825 0.094225 0.031 Uiso 1 1 calc R . . . .
C36B C 0.7639(8) 0.6331(3) 0.1595(3) 0.0253(11) Uani 1 1 d . . . . .
H36B H 0.729951 0.665282 0.187345 0.030 Uiso 1 1 calc R . . . .
C37B C 0.7336(7) 0.5714(2) 0.1740(2) 0.0200(10) Uani 1 1 d . . . . .
H37B H 0.682413 0.561131 0.212589 0.024 Uiso 1 1 calc R . . . .
C38B C 0.5680(6) 0.3312(2) 0.1265(2) 0.0169(9) Uani 1 1 d . . . . .

loop_
_atom_site_aniso_label
_atom_site_aniso_U_11
_atom_site_aniso_U_22
_atom_site_aniso_U_33
_atom_site_aniso_U_23
_atom_site_aniso_U_13
_atom_site_aniso_U_12
F1A 0.0239(16) 0.059(2) 0.0199(16) -0.0027(15) 0.0033(12) 0.0115(16)
F2A 0.0276(18) 0.046(2) 0.045(2) -0.0003(18) 0.0014(15) 0.0232(17)
O1A 0.0205(17) 0.0187(17) 0.0164(17) 0.0009(13) 0.0010(13) -0.0024(13)
N1A 0.0133(18) 0.025(2) 0.021(2) 0.0005(17) -0.0027(15) 0.0006(16)
N2A 0.044(3) 0.045(3) 0.021(2) 0.002(2) 0.009(2) -0.012(2)
C1A 0.0134(19) 0.019(2) 0.017(2) 0.0032(18) 0.0006(16) 0.0004(17)
C2A 0.013(2) 0.024(2) 0.021(2) -0.0044(19) -0.0014(17) -0.0001(18)
C3A 0.014(2) 0.029(3) 0.021(2) -0.007(2) 0.0007(17) 0.0072(19)
C4A 0.013(2) 0.028(3) 0.021(2) -0.005(2) -0.0015(17) 0.0079(19)
C5A 0.015(2) 0.029(3) 0.044(3) -0.014(2) -0.003(2) 0.001(2)
C6A 0.012(2) 0.036(3) 0.027(3) 0.001(2) -0.0065(18) 0.003(2)
C7A 0.028(2) 0.019(2) 0.016(2) -0.0012(18) 0.0014(18) -0.002(2)
C8A 0.018(2) 0.015(2) 0.015(2) 0.0008(17) 0.0018(16) 0.0010(17)
C9A 0.016(2) 0.021(2) 0.018(2) -0.0015(18) -0.0025(17) 0.0016(18)
C10A 0.016(2) 0.025(2) 0.017(2) 0.0038(19) 0.0005(17) 0.0010(19)
C11A 0.021(2) 0.017(2) 0.022(2) 0.0046(19) -0.0003(18) 0.0009(18)
C12A 0.016(2) 0.020(2) 0.021(2) 0.0017(19) -0.0013(17) 0.0007(18)
C13A 0.0131(19) 0.017(2) 0.016(2) 0.0009(17) -0.0029(16) 0.0001(17)
C14A 0.027(3) 0.030(3) 0.027(3) 0.002(2) 0.001(2) -0.002(2)
C15A 0.015(2) 0.022(2) 0.017(2) 0.0005(18) 0.0018(17) -0.0005(18)
C16A 0.020(2) 0.046(4) 0.027(3) -0.010(3) -0.006(2) 0.010(2)
C17A 0.016(2) 0.041(3) 0.033(3) 0.002(3) -0.006(2) 0.006(2)
C18A 0.016(2) 0.034(3) 0.034(3) 0.003(2) 0.003(2) 0.010(2)
C19A 0.036(3) 0.044(4) 0.029(3) -0.004(3) -0.002(2) 0.022(3)
C20A 0.025(3) 0.039(3) 0.019(3) 0.000(2) -0.004(2) 0.017(2)
F1B 0.059(3) 0.0234(18) 0.052(2) -0.0036(17) -0.021(2) 0.0031(18)
F2B 0.039(2) 0.074(3) 0.052(3) 0.007(2) -0.025(2) -0.018(2)
O1B 0.036(2) 0.0228(19) 0.0201(18) 0.0005(15) 0.0106(15) -0.0032(16)
N2B 0.036(3) 0.029(3) 0.050(3) 0.000(2) -0.009(2) -0.001(2)
C1B 0.024(2) 0.027(3) 0.015(2) 0.0007(19) 0.0104(18) -0.004(2)
C2B 0.022(2) 0.027(3) 0.025(3) 0.008(2) 0.0017(19) -0.004(2)
C3B 0.036(3) 0.022(3) 0.026(3) 0.003(2) -0.003(2) -0.007(2)
C4B 0.015(2) 0.037(3) 0.034(3) 0.008(3) -0.004(2) -0.004(2)
C5B 0.054(4) 0.031(3) 0.054(4) 0.007(3) -0.022(3) -0.018(3)
C6B 0.025(3) 0.056(4) 0.023(3) 0.006(3) -0.001(2) -0.002(3)
C7B 0.031(3) 0.024(3) 0.021(3) 0.002(2) 0.003(2) -0.006(2)
C8B 0.024(2) 0.024(2) 0.016(2) 0.0003(19) 0.0014(18) -0.007(2)
C9B 0.032(3) 0.024(3) 0.021(3) 0.004(2) 0.001(2) -0.006(2)
C10B 0.027(3) 0.023(3) 0.027(3) -0.004(2) -0.004(2) -0.002(2)
C11B 0.024(3) 0.031(3) 0.031(3) -0.006(2) 0.005(2) -0.004(2)
C12B 0.026(3) 0.028(3) 0.022(3) -0.002(2) 0.007(2) 0.000(2)
C13B 0.025(2) 0.024(3) 0.022(3) 0.004(2) 0.004(2) -0.007(2)
C14B 0.026(3) 0.027(3) 0.032(3) -0.003(2) -0.006(2) -0.006(2)
C15B 0.024(2) 0.023(2) 0.020(2) -0.0024(19) 0.0091(19) -0.005(2)
C16B 0.028(3) 0.026(3) 0.038(3) -0.003(2) 0.004(2) -0.006(2)
C17B 0.024(3) 0.036(3) 0.038(3) -0.013(3) 0.003(2) -0.014(2)
C18B 0.031(3) 0.052(4) 0.030(3) -0.003(3) -0.007(2) -0.011(3)
C19B 0.034(3) 0.049(4) 0.059(5) 0.027(4) -0.017(3) -0.017(3)
C20B 0.033(3) 0.032(3) 0.043(4) 0.011(3) -0.011(3) -0.014(3)
N1B 0.016(2) 0.022(3) 0.027(3) 0.001(2) 0.0025(19) -0.0020(19)
N1Z 0.016(2) 0.022(3) 0.027(3) 0.001(2) 0.0025(19) -0.0020(19)
O2A 0.0156(15) 0.0183(16) 0.0185(17) 0.0012(13) 0.0027(12) -0.0016(13)
O3A 0.051(3) 0.0191(19) 0.034(2) -0.0011(17) 0.0108(19) 0.0107(18)
O4A 0.0118(14) 0.0196(17) 0.0189(17) 0.0010(13) -0.0032(12) -0.0047(13)
O5A 0.0236(18) 0.035(2) 0.0236(19) 0.0099(17) -0.0106(15) -0.0048(16)
O6A 0.0206(17) 0.0243(19) 0.027(2) -0.0033(15) 0.0035(14) 0.0037(15)
O7A 0.0128(16) 0.028(2) 0.036(2) -0.0059(17) 0.0025(15) -0.0061(14)
O8A 0.0176(17) 0.052(3) 0.025(2) -0.0104(19) 0.0047(15) 0.0010(18)
O9A 0.0132(16) 0.043(2) 0.026(2) -0.0014(17) -0.0018(14) -0.0021(16)
C21A 0.0102(18) 0.018(2) 0.023(2) -0.0046(18) 0.0003(16) -0.0009(16)
C22A 0.0079(18) 0.021(2) 0.021(2) -0.0006(18) -0.0011(16) -0.0044(17)
C23A 0.017(2) 0.026(2) 0.017(2) 0.0019(19) -0.0014(17) -0.0009(19)
C24A 0.013(2) 0.024(2) 0.019(2) -0.0019(19) 0.0009(17) -0.0003(18)
C25A 0.014(2) 0.023(3) 0.033(3) 0.003(2) -0.0027(19) -0.0020(19)
C26A 0.019(2) 0.024(3) 0.044(3) 0.004(2) -0.004(2) -0.002(2)
C27A 0.024(3) 0.020(3) 0.048(4) 0.003(2) 0.005(2) -0.006(2)
C28A 0.029(3) 0.021(3) 0.044(4) 0.002(2) 0.000(3) 0.001(2)
C29A 0.018(2) 0.033(3) 0.029(3) 0.006(2) -0.0007(19) 0.000(2)
C30A 0.0075(18) 0.027(2) 0.018(2) 0.0030(19) -0.0025(15) 0.0027(17)
C31A 0.018(2) 0.018(2) 0.032(3) 0.007(2) 0.001(2) 0.0005(18)
C32A 0.018(2) 0.018(2) 0.026(3) 0.0045(19) 0.0033(18) -0.0034(18)
C33A 0.015(2) 0.024(2) 0.025(3) 0.002(2) -0.0019(18) -0.0043(19)
C34A 0.026(3) 0.023(3) 0.025(3) -0.003(2) 0.003(2) -0.001(2)
C35A 0.028(3) 0.032(3) 0.024(3) 0.003(2) 0.005(2) -0.003(2)
C36A 0.039(3) 0.029(3) 0.028(3) 0.011(2) 0.004(2) 0.004(3)
C37A 0.033(3) 0.022(3) 0.033(3) 0.004(2) 0.010(2) 0.004(2)
C38A 0.017(2) 0.020(2) 0.025(3) -0.003(2) 0.0016(18) -0.0029(18)
O2B 0.0105(14) 0.0170(16) 0.0186(16) 0.0012(13) -0.0004(12) -0.0019(12)
O3B 0.031(2) 0.0249(19) 0.0199(18) 0.0010(14) 0.0054(15) -0.0121(16)
O4B 0.0139(15) 0.0163(16) 0.0275(19) -0.0058(14) -0.0042(13) 0.0018(13)
O5B 0.0237(19) 0.025(2) 0.048(3) -0.0116(18) -0.0038(18) 0.0111(16)
O6B 0.0165(16) 0.0253(19) 0.0277(19) 0.0003(15) 0.0021(14) 0.0007(14)
O7B 0.0091(15) 0.033(2) 0.032(2) 0.0083(17) -0.0018(13) -0.0012(14)
O8B 0.0079(14) 0.0255(18) 0.031(2) 0.0042(15) -0.0006(13) -0.0009(13)
O9B 0.0120(16) 0.0240(19) 0.046(2) 0.0139(17) -0.0055(15) -0.0063(14)
C21B 0.0043(17) 0.019(2) 0.023(2) 0.0031(18) -0.0023(15) -0.0006(15)
C22B 0.0075(18) 0.017(2) 0.028(3) 0.0023(19) -0.0065(17) 0.0020(16)
C23B 0.011(2) 0.020(2) 0.034(3) -0.008(2) 0.0017(19) 0.0020(18)
C24B 0.016(2) 0.019(2) 0.026(3) -0.0045(19) 0.0020(18) -0.0030(18)
C25B 0.030(3) 0.021(3) 0.031(3) -0.005(2) 0.004(2) 0.000(2)
C26B 0.038(3) 0.030(3) 0.019(3) -0.007(2) 0.001(2) 0.000(2)
C27B 0.037(3) 0.029(3) 0.027(3) -0.003(2) -0.011(2) 0.003(2)
C28B 0.024(3) 0.037(3) 0.029(3) -0.011(2) -0.004(2) 0.010(2)
C29B 0.017(2) 0.027(3) 0.030(3) -0.007(2) -0.0019(19) 0.005(2)
C30B 0.0103(19) 0.020(2) 0.026(3) -0.0036(19) -0.0007(17) 0.0020(17)
C31B 0.0108(19) 0.020(2) 0.022(2) -0.0029(19) 0.0003(16) -0.0050(17)
C32B 0.014(2) 0.016(2) 0.017(2) 0.0010(17) -0.0039(16) -0.0012(17)
C33B 0.0117(19) 0.024(2) 0.022(2) -0.0003(19) -0.0012(17) -0.0007(18)
C34B 0.018(2) 0.026(3) 0.023(2) 0.007(2) 0.0017(18) 0.001(2)
C35B 0.023(2) 0.019(2) 0.034(3) 0.004(2) -0.006(2) -0.004(2)
C36B 0.030(3) 0.019(2) 0.027(3) -0.004(2) -0.003(2) 0.002(2)
C37B 0.019(2) 0.023(2) 0.019(2) 0.0001(19) -0.0006(18) -0.0005(19)
C38B 0.0127(19) 0.023(2) 0.015(2) 0.0019(18) -0.0015(16) -0.0009(17)

loop_
_atom_type_symbol
_atom_type_description
_atom_type_scat_dispersion_real
_atom_type_scat_dispersion_imag
_atom_type_scat_source
C C 0.0033 0.0016 'International Tables Vol C Tables 4.2.6.8 and 6.1.1.4'
H H 0.0000 0.0000 'International Tables Vol C Tables 4.2.6.8 and 6.1.1.4'
F F 0.0171 0.0103 'International Tables Vol C Tables 4.2.6.8 and 6.1.1.4'
N N 0.0061 0.0033 'International Tables Vol C Tables 4.2.6.8 and 6.1.1.4'
O O 0.0106 0.0060 'International Tables Vol C Tables 4.2.6.8 and 6.1.1.4'

loop_
_geom_angle_atom_site_label_1
_geom_angle_atom_site_label_2
_geom_angle_atom_site_label_3
_geom_angle
_geom_angle_site_symmetry_1
_geom_angle_site_symmetry_3
C7A O1A C1A 111.9(4) . .
C4A N1A C5A 113.3(4) . .
C4A N1A C6A 109.2(4) . .
C5A N1A C6A 110.0(4) . .
O1A C1A C2A 109.3(4) . .
O1A C1A C13A 103.7(4) . .
O1A C1A C15A 108.0(4) . .
C13A C1A C2A 112.4(4) . .
C13A C1A C15A 111.4(4) . .
C15A C1A C2A 111.7(4) . .
C3A C2A C1A 116.4(4) . .
F1A C3A C2A 110.4(4) . .
F1A C3A C4A 105.5(4) . .
C2A C3A C4A 109.8(4) . .
N1A C4A C3A 115.2(4) . .
O1A C7A C8A 104.4(4) . .
C9A C8A C7A 129.9(4) . .
C13A C8A C7A 109.7(4) . .
C13A C8A C9A 120.3(4) . .
C10A C9A C8A 116.9(5) . .
C9A C10A C14A 119.2(5) . .
C11A C10A C9A 122.9(5) . .
C11A C10A C14A 117.9(5) . .
C10A C11A C12A 119.9(5) . .
C13A C12A C11A 117.3(5) . .
C8A C13A C1A 109.9(4) . .
C12A C13A C1A 127.4(4) . .
C12A C13A C8A 122.7(4) . .
N2A C14A C10A 177.6(7) . .
C16A C15A C1A 119.4(4) . .
C20A C15A C1A 122.7(4) . .
C20A C15A C16A 117.9(5) . .
C17A C16A C15A 121.7(5) . .
C18A C17A C16A 117.8(5) . .
F2A C18A C19A 118.1(5) . .
C17A C18A F2A 118.6(5) . .
C17A C18A C19A 123.4(5) . .
C18A C19A C20A 118.6(6) . .
C15A C20A C19A 120.6(5) . .
C7B O1B C1B 111.2(4) . .
O1B C1B C2B 107.8(4) . .
O1B C1B C13B 103.4(4) . .
O1B C1B C15B 106.0(4) . .
C2B C1B C15B 112.7(4) . .
C13B C1B C2B 112.0(4) . .
C13B C1B C15B 114.2(4) . .
C3B C2B C1B 116.2(4) . .
F1B C3B C2B 110.3(5) . .
F1B C3B C4B 106.3(5) . .
C4B C3B C2B 109.7(5) . .
C3B C4B N1B 117.2(5) . .
N1Z C4B C3B 112.5(9) . .
O1B C7B C8B 105.3(4) . .
C9B C8B C7B 129.5(5) . .
C13B C8B C7B 109.9(5) . .
C13B C8B C9B 120.6(5) . .
C10B C9B C8B 117.6(5) . .
C9B C10B C14B 117.7(5) . .
C11B C10B C9B 121.2(5) . .
C11B C10B C14B 121.1(5) . .
C12B C11B C10B 120.7(5) . .
C11B C12B C13B 118.3(5) . .
C8B C13B C1B 110.1(5) . .
C8B C13B C12B 121.4(5) . .
C12B C13B C1B 128.5(5) . .
N2B C14B C10B 176.6(6) . .
C16B C15B C1B 118.5(5) . .
C20B C15B C1B 122.3(5) . .
C20B C15B C16B 119.1(5) . .
C15B C16B C17B 121.0(6) . .
C18B C17B C16B 118.1(5) . .
F2B C18B C17B 119.4(6) . .
F2B C18B C19B 117.7(7) . .
C17B C18B C19B 122.9(6) . .
C18B C19B C20B 118.1(6) . .
C15B C20B C19B 120.8(6) . .
C4B N1B C6B 112.2(5) . .
C5B N1B C4B 110.4(5) . .
C5B N1B C6B 110.5(5) . .
C4B N1Z C5B 99.4(13) . .
C6B N1Z C4B 126.1(18) . .
C6B N1Z C5B 104.4(14) . .
C31A O2A C21A 116.6(4) . .
C23A O4A C22A 116.5(4) . .
O2A C21A C22A 105.7(4) . .
O2A C21A C38A 112.1(4) . .
C22A C21A C38A 110.3(4) . .
O4A C22A C21A 105.1(3) . .
O4A C22A C30A 112.6(4) . .
C21A C22A C30A 110.6(4) . .
O4A C23A C24A 110.9(4) . .
O5A C23A O4A 123.5(5) . .
O5A C23A C24A 125.6(5) . .
C25A C24A C23A 121.2(5) . .
C25A C24A C29A 120.2(5) . .
C29A C24A C23A 118.6(4) . .
C26A C25A C24A 120.2(5) . .
C25A C26A C27A 119.3(5) . .
C28A C27A C26A 120.9(5) . .
C27A C28A C29A 120.4(5) . .
C28A C29A C24A 119.0(5) . .
O6A C30A O7A 127.0(4) . .
O6A C30A C22A 123.8(5) . .
O7A C30A C22A 109.2(4) . .
O2A C31A C32A 112.2(4) . .
O3A C31A O2A 122.9(5) . .
O3A C31A C32A 124.9(5) . .
C33A C32A C31A 121.7(5) . .
C33A C32A C37A 120.4(5) . .
C37A C32A C31A 117.9(5) . .
C32A C33A C34A 119.8(5) . .
C35A C34A C33A 119.9(5) . .
C34A C35A C36A 119.8(5) . .
C37A C36A C35A 121.1(5) . .
C36A C37A C32A 119.1(5) . .
O8A C38A C21A 116.6(4) . .
O9A C38A O8A 126.0(5) . .
O9A C38A C21A 117.4(5) . .
C31B O2B C21B 115.9(4) . .
C23B O4B C22B 116.8(4) . .
O2B C21B C22B 105.8(4) . .
O2B C21B C38B 113.3(4) . .
C38B C21B C22B 110.1(4) . .
O4B C22B C21B 106.0(3) . .
O4B C22B C30B 112.4(4) . .
C30B C22B C21B 111.3(4) . .
O4B C23B C24B 110.6(4) . .
O5B C23B O4B 123.2(5) . .
O5B C23B C24B 126.2(5) . .
C25B C24B C23B 119.3(5) . .
C29B C24B C23B 120.3(5) . .
C29B C24B C25B 120.3(5) . .
C26B C25B C24B 119.0(5) . .
C27B C26B C25B 120.8(5) . .
C26B C27B C28B 120.3(5) . .
C27B C28B C29B 119.1(5) . .
C24B C29B C28B 120.3(5) . .
O6B C30B O7B 126.8(4) . .
O6B C30B C22B 123.3(4) . .
O7B C30B C22B 109.9(4) . .
O2B C31B C32B 113.9(4) . .
O3B C31B O2B 122.3(5) . .
O3B C31B C32B 123.9(5) . .
C33B C32B C31B 121.0(4) . .
C37B C32B C31B 119.5(4) . .
C37B C32B C33B 119.3(5) . .
C34B C33B C32B 120.1(5) . .
C33B C34B C35B 119.7(5) . .
C34B C35B C36B 120.2(5) . .
C37B C36B C35B 119.7(5) . .
C36B C37B C32B 121.0(5) . .
O8B C38B O9B 126.2(4) . .
O8B C38B C21B 118.3(4) . .
O9B C38B C21B 115.5(4) . .

loop_
_geom_bond_atom_site_label_1
_geom_bond_atom_site_label_2
_geom_bond_distance
_geom_bond_site_symmetry_2
F1A C3A 1.426(6) .
F2A C18A 1.366(6) .
O1A C1A 1.457(6) .
O1A C7A 1.454(6) .
N1A C4A 1.489(6) .
N1A C5A 1.500(7) .
N1A C6A 1.502(6) .
N2A C14A 1.147(8) .
C1A C2A 1.536(7) .
C1A C13A 1.519(7) .
C1A C15A 1.529(7) .
C2A C3A 1.509(7) .
C3A C4A 1.521(7) .
C7A C8A 1.508(7) .
C8A C9A 1.394(7) .
C8A C13A 1.386(7) .
C9A C10A 1.393(7) .
C10A C11A 1.385(7) .
C10A C14A 1.442(8) .
C11A C12A 1.398(7) .
C12A C13A 1.386(7) .
C15A C16A 1.402(7) .
C15A C20A 1.378(7) .
C16A C17A 1.388(8) .
C17A C18A 1.345(9) .
C18A C19A 1.367(8) .
C19A C20A 1.394(8) .
F1B C3B 1.403(7) .
F2B C18B 1.352(7) .
O1B C1B 1.476(6) .
O1B C7B 1.448(6) .
N2B C14B 1.152(8) .
C1B C2B 1.532(7) .
C1B C13B 1.513(8) .
C1B C15B 1.533(8) .
C2B C3B 1.524(8) .
C3B C4B 1.493(8) .
C4B N1B 1.509(7) .
C4B N1Z 1.46(3) .
C5B N1B 1.478(8) .
C5B N1Z 1.74(2) .
C6B N1B 1.510(8) .
C6B N1Z 1.35(2) .
C7B C8B 1.489(8) .
C8B C9B 1.396(8) .
C8B C13B 1.385(7) .
C9B C10B 1.395(8) .
C10B C11B 1.390(8) .
C10B C14B 1.442(8) .
C11B C12B 1.384(8) .
C12B C13B 1.386(8) .
C15B C16B 1.387(7) .
C15B C20B 1.376(8) .
C16B C17B 1.396(9) .
C17B C18B 1.361(10) .
C18B C19B 1.373(9) .
C19B C20B 1.398(9) .
O2A C21A 1.436(6) .
O2A C31A 1.335(6) .
O3A C31A 1.208(7) .
O4A C22A 1.435(6) .
O4A C23A 1.341(6) .
O5A C23A 1.204(6) .
O6A C30A 1.202(6) .
O7A C30A 1.314(6) .
O8A C38A 1.260(7) .
O9A C38A 1.256(6) .
C21A C22A 1.510(7) .
C21A C38A 1.528(7) .
C22A C30A 1.517(6) .
C23A C24A 1.483(7) .
C24A C25A 1.394(7) .
C24A C29A 1.403(8) .
C25A C26A 1.382(7) .
C26A C27A 1.391(8) .
C27A C28A 1.380(8) .
C28A C29A 1.387(8) .
C31A C32A 1.489(8) .
C32A C33A 1.389(7) .
C32A C37A 1.397(8) .
C33A C34A 1.390(8) .
C34A C35A 1.384(8) .
C35A C36A 1.387(9) .
C36A C37A 1.374(9) .
O2B C21B 1.441(6) .
O2B C31B 1.334(6) .
O3B C31B 1.229(6) .
O4B C22B 1.429(6) .
O4B C23B 1.350(6) .
O5B C23B 1.207(6) .
O6B C30B 1.209(6) .
O7B C30B 1.311(6) .
O8B C38B 1.252(6) .
O9B C38B 1.256(6) .
C21B C22B 1.528(7) .
C21B C38B 1.520(6) .
C22B C30B 1.514(6) .
C23B C24B 1.487(7) .
C24B C25B 1.394(8) .
C24B C29B 1.388(7) .
C25B C26B 1.391(8) .
C26B C27B 1.379(9) .
C27B C28B 1.393(8) .
C28B C29B 1.396(8) .
C31B C32B 1.480(7) .
C32B C33B 1.401(7) .
C32B C37B 1.389(7) .
C33B C34B 1.387(7) .
C34B C35B 1.394(8) .
C35B C36B 1.396(8) .
C36B C37B 1.375(7) .
